data_4069461
loop_
_publ_author_name
'Tauchman, Ji\<r\'i'
'C\'isa\<rov\'a, Ivana'
'\<St\<epni\<cka, Petr'

_publ_section_title
;
 Phosphinoferrocenyl Carboxamides Bearing Glycine Pendant Groups:
 Synthesis, Palladium(II) Complexes, and Catalytic Use in Polar and
 Aqueous Reaction Media
;
_journal_issue 11
_journal_name_full Organometallics
_journal_page_first 3288
_journal_paper_doi 10.1021/om900209j
_journal_volume 28
_journal_year 2009
_chemical_formula_moiety 'C25 H23 Fe N2 O2 P'
_chemical_formula_sum 'C25 H23 Fe N2 O2 P'
_chemical_formula_weight 470.27
_chemical_name_systematic
; 
 ? 
;
_space_group_IT_number 14
_symmetry_cell_setting monoclinic
_symmetry_space_group_name_Hall '-P 2ybc'
_symmetry_space_group_name_H-M 'P 1 21/c 1'
_atom_sites_solution_hydrogens mixed
_atom_sites_solution_primary direct
_atom_sites_solution_secondary difmap
_audit_creation_method SHELXL-97
_cell_angle_alpha 90.00
_cell_angle_beta 93.4216(9)
_cell_angle_gamma 90.00
_cell_formula_units_Z 4
_cell_length_a 15.6965(2)
_cell_length_b 7.68690(10)
_cell_length_c 17.9425(3)
_cell_measurement_reflns_used 5305
_cell_measurement_temperature 150(2)
_cell_measurement_theta_max 27.48
_cell_measurement_theta_min 1.00
_cell_volume 2161.04(5)
_computing_cell_refinement 'HKL Scalepack (Otwinowski & Minor, 1997)'
_computing_data_collection 'Collect (Nonius BV, 1997-2000)'
_computing_data_reduction 'HKL Denzo and Scalepack (Otwinowski & Minor, 1997)'
_computing_molecular_graphics 'PLATON (Spek, 2001)'
_computing_structure_refinement 'SHELXL-97 (Sheldrick, 1997)'
_computing_structure_solution 'SIR97 (Altomare et al., 1994)'
_diffrn_ambient_temperature 150.0(1)
_diffrn_detector_area_resol_mean 9.091
_diffrn_measured_fraction_theta_full 0.995
_diffrn_measured_fraction_theta_max 0.995
_diffrn_measurement_device_type KappaCCD
_diffrn_measurement_method '\w and \p scans to fill the Ewald sphere'
_diffrn_radiation_monochromator 'horizontally mounted graphite crystal'
_diffrn_radiation_source 'fine-focus sealed tube'
_diffrn_radiation_type MoK\a
_diffrn_radiation_wavelength 0.71073
_diffrn_reflns_av_R_equivalents 0.0171
_diffrn_reflns_av_sigmaI/netI 0.0237
_diffrn_reflns_limit_h_max 20
_diffrn_reflns_limit_h_min -20
_diffrn_reflns_limit_k_max 9
_diffrn_reflns_limit_k_min -9
_diffrn_reflns_limit_l_max 23
_diffrn_reflns_limit_l_min -23
_diffrn_reflns_number 43599
_diffrn_reflns_theta_full 27.55
_diffrn_reflns_theta_max 27.55
_diffrn_reflns_theta_min 2.27
_diffrn_standards_number 0
_exptl_absorpt_coefficient_mu 0.797
_exptl_absorpt_correction_type none
_exptl_crystal_colour orange
_exptl_crystal_density_diffrn 1.445
_exptl_crystal_density_method 'not measured'
_exptl_crystal_description bar
_exptl_crystal_F_000 976
_exptl_crystal_size_max 0.55
_exptl_crystal_size_mid 0.18
_exptl_crystal_size_min 0.15
_refine_diff_density_max 2.143
_refine_diff_density_min -0.588
_refine_diff_density_rms 0.075
_refine_ls_extinction_method none
_refine_ls_goodness_of_fit_ref 1.043
_refine_ls_hydrogen_treatment constr
_refine_ls_matrix_type full
_refine_ls_number_parameters 283
_refine_ls_number_reflns 4955
_refine_ls_number_restraints 0
_refine_ls_restrained_S_all 1.043
_refine_ls_R_factor_all 0.0549
_refine_ls_R_factor_gt 0.0437
_refine_ls_shift/su_max 0.000
_refine_ls_shift/su_mean 0.000
_refine_ls_structure_factor_coef Fsqd
_refine_ls_weighting_details 'calc w=1/[\s^2^(Fo^2^)+(0.0643P)^2^+2.5054P] where P=(Fo^2^+2Fc^2^)/3'
_refine_ls_weighting_scheme calc
_refine_ls_wR_factor_gt 0.1147
_refine_ls_wR_factor_ref 0.1230
_reflns_number_gt 4147
_reflns_number_total 4955
_reflns_threshold_expression >2sigma(I)
_cod_data_source_file om900209j_si_002.cif
_cod_data_source_block jt67
_cod_depositor_comments
;
The following automatic conversions were performed:
'_atom_site_symetry_multiplicity' tag replaced with
'_atom_site_symmetry_multiplicity'.

Automatic conversion script
Id: cif_correct_tags 1440 2010-10-19 06:21:57Z saulius 

The following automatic conversions were performed:

'_atom_sites_solution_hydrogens' value 'geom + difmap' was changed to
'mixed'.

Automatic conversion script
Id: cif_fix_values 6452 2018-10-05 10:23:21Z andrius 
;
_cod_original_sg_symbol_H-M P21/c
_cod_database_code 4069461

loop_
_symmetry_equiv_pos_as_xyz
'x, y, z'
'-x, y+1/2, -z+1/2'
'-x, -y, -z'
'x, -y-1/2, z-1/2'

loop_
_atom_site_label
_atom_site_type_symbol
_atom_site_fract_x
_atom_site_fract_y
_atom_site_fract_z
_atom_site_U_iso_or_equiv
_atom_site_adp_type
_atom_site_occupancy
_atom_site_symmetry_multiplicity
_atom_site_calc_flag
_atom_site_refinement_flags
Fe Fe 0.26406(2) 0.45335(4) 0.432134(17) 0.02360(11) Uani 1 1 d .
P P 0.19346(4) 0.26865(9) 0.59120(4) 0.03096(16) Uani 1 1 d .
O1 O 0.45371(12) 0.2172(2) 0.49943(9) 0.0302(4) Uani 1 1 d .
O2 O 0.49959(13) 0.0145(2) 0.25534(9) 0.0314(4) Uani 1 1 d .
N1 N 0.48487(12) 0.2555(2) 0.37916(10) 0.0223(4) Uani 1 1 d .
H1N H 0.4856 0.3284 0.3394 0.029(7) Uiso 1 1 d R
N2 N 0.52907(14) -0.1915(3) 0.34214(11) 0.0287(4) Uani 1 1 d .
H2N H 0.5185 -0.2748 0.3115 0.039(8) Uiso 1 1 d R
H3N H 0.5374 -0.2166 0.3885 0.034(8) Uiso 1 1 d R
C1 C 0.18323(16) 0.3059(3) 0.49058(13) 0.0314(5) Uani 1 1 d .
C2 C 0.13636(16) 0.4294(4) 0.44669(15) 0.0353(6) Uani 1 1 d .
H2 H 0.1009 0.5145 0.4649 0.042 Uiso 1 1 calc R
C3 C 0.15187(18) 0.4029(4) 0.37075(16) 0.0405(6) Uani 1 1 d .
H3 H 0.1284 0.4669 0.3306 0.049 Uiso 1 1 calc R
C4 C 0.20920(18) 0.2624(4) 0.36642(15) 0.0373(6) Uani 1 1 d .
H4 H 0.2299 0.2182 0.3228 0.045 Uiso 1 1 calc R
C5 C 0.23004(17) 0.1998(3) 0.43985(15) 0.0336(6) Uani 1 1 d .
H5 H 0.2667 0.1082 0.4529 0.040 Uiso 1 1 calc R
C6 C 0.39358(14) 0.4625(3) 0.43766(12) 0.0211(4) Uani 1 1 d .
C7 C 0.36134(15) 0.5407(3) 0.50296(13) 0.0251(5) Uani 1 1 d .
H7 H 0.3731 0.5050 0.5520 0.030 Uiso 1 1 calc R
C8 C 0.30853(16) 0.6818(3) 0.47953(14) 0.0307(5) Uani 1 1 d .
H8 H 0.2794 0.7548 0.5105 0.037 Uiso 1 1 calc R
C9 C 0.30767(16) 0.6928(3) 0.40037(15) 0.0317(5) Uani 1 1 d .
H9 H 0.2780 0.7746 0.3707 0.038 Uiso 1 1 calc R
C10 C 0.36005(15) 0.5571(3) 0.37436(13) 0.0263(5) Uani 1 1 d .
H10 H 0.3705 0.5343 0.3248 0.032 Uiso 1 1 calc R
C11 C 0.44628(14) 0.3026(3) 0.44150(12) 0.0213(4) Uani 1 1 d .
C12 C 0.20506(17) 0.4883(4) 0.63199(13) 0.0323(6) Uani 1 1 d .
C13 C 0.14619(19) 0.6191(4) 0.61986(15) 0.0384(6) Uani 1 1 d .
H13 H 0.0962 0.5986 0.5907 0.046 Uiso 1 1 calc R
C14 C 0.1616(2) 0.7822(4) 0.65140(17) 0.0478(7) Uani 1 1 d .
H14 H 0.1225 0.8718 0.6425 0.057 Uiso 1 1 calc R
C15 C 0.2358(2) 0.8113(4) 0.69639(17) 0.0514(8) Uani 1 1 d .
H15 H 0.2463 0.9211 0.7166 0.062 Uiso 1 1 calc R
C16 C 0.2931(2) 0.6808(4) 0.71109(16) 0.0478(8) Uani 1 1 d .
H16 H 0.3414 0.6999 0.7426 0.057 Uiso 1 1 calc R
C17 C 0.27859(18) 0.5185(4) 0.67833(15) 0.0385(6) Uani 1 1 d .
H17 H 0.3180 0.4294 0.6873 0.046 Uiso 1 1 calc R
C18 C 0.08260(16) 0.2258(3) 0.61349(15) 0.0317(5) Uani 1 1 d .
C19 C 0.01716(18) 0.1751(4) 0.56197(16) 0.0388(6) Uani 1 1 d .
H19 H 0.0262 0.1755 0.5112 0.047 Uiso 1 1 calc R
C20 C -0.06165(18) 0.1238(4) 0.58628(18) 0.0443(7) Uani 1 1 d .
H20 H -0.1047 0.0884 0.5517 0.053 Uiso 1 1 calc R
C21 C -0.07629(18) 0.1253(4) 0.66114(18) 0.0445(7) Uani 1 1 d .
H21 H -0.1287 0.0892 0.6772 0.053 Uiso 1 1 calc R
C22 C -0.01351(19) 0.1799(4) 0.71193(17) 0.0452(7) Uani 1 1 d .
H22 H -0.0237 0.1829 0.7624 0.054 Uiso 1 1 calc R
C23 C 0.06489(19) 0.2305(4) 0.68862(16) 0.0426(7) Uani 1 1 d .
H23 H 0.1067 0.2686 0.7237 0.051 Uiso 1 1 calc R
C24 C 0.54177(15) 0.1067(3) 0.38130(12) 0.0239(5) Uani 1 1 d .
H24A H 0.5401 0.0511 0.4297 0.029 Uiso 1 1 calc R
H24B H 0.5996 0.1473 0.3761 0.029 Uiso 1 1 calc R
C25 C 0.51988(14) -0.0277(3) 0.32089(12) 0.0214(4) Uani 1 1 d .

loop_
_atom_site_aniso_label
_atom_site_aniso_U_11
_atom_site_aniso_U_22
_atom_site_aniso_U_33
_atom_site_aniso_U_23
_atom_site_aniso_U_13
_atom_site_aniso_U_12
Fe 0.02580(19) 0.02458(19) 0.02084(17) -0.00387(12) 0.00502(12) -0.00317(13)
P 0.0292(3) 0.0328(3) 0.0313(3) -0.0003(3) 0.0056(3) -0.0031(3)
O1 0.0413(10) 0.0324(9) 0.0172(7) 0.0053(7) 0.0059(7) 0.0039(8)
O2 0.0555(11) 0.0224(8) 0.0165(7) 0.0014(6) 0.0027(7) 0.0015(8)
N1 0.0331(10) 0.0185(9) 0.0158(8) -0.0002(7) 0.0047(7) 0.0007(8)
N2 0.0495(13) 0.0196(10) 0.0169(9) 0.0001(8) 0.0008(8) -0.0004(9)
C1 0.0323(12) 0.0359(14) 0.0266(11) -0.0050(10) 0.0070(10) -0.0158(11)
C2 0.0255(12) 0.0412(15) 0.0393(14) -0.0042(12) 0.0033(10) -0.0053(11)
C3 0.0355(14) 0.0484(17) 0.0368(14) -0.0060(13) -0.0053(11) -0.0080(12)
C4 0.0421(15) 0.0401(15) 0.0302(12) -0.0133(11) 0.0055(11) -0.0135(12)
C5 0.0349(13) 0.0264(13) 0.0396(14) -0.0039(11) 0.0040(11) -0.0098(10)
C6 0.0237(10) 0.0213(11) 0.0189(10) -0.0021(8) 0.0053(8) -0.0047(8)
C7 0.0276(11) 0.0258(12) 0.0224(10) -0.0051(9) 0.0061(9) -0.0074(9)
C8 0.0314(12) 0.0241(12) 0.0378(13) -0.0092(10) 0.0116(10) -0.0035(10)
C9 0.0352(13) 0.0230(12) 0.0378(13) 0.0053(10) 0.0091(10) 0.0021(10)
C10 0.0310(12) 0.0259(12) 0.0227(11) 0.0032(9) 0.0080(9) -0.0012(9)
C11 0.0243(10) 0.0216(11) 0.0181(9) -0.0015(8) 0.0027(8) -0.0046(8)
C12 0.0372(13) 0.0391(14) 0.0219(11) -0.0063(10) 0.0110(10) -0.0121(11)
C13 0.0461(15) 0.0381(15) 0.0318(13) -0.0032(11) 0.0099(11) -0.0066(12)
C14 0.064(2) 0.0390(16) 0.0419(16) -0.0027(13) 0.0187(14) -0.0049(14)
C15 0.071(2) 0.0448(18) 0.0402(16) -0.0164(14) 0.0193(15) -0.0229(17)
C16 0.0511(17) 0.059(2) 0.0347(14) -0.0190(14) 0.0155(13) -0.0226(16)
C17 0.0395(14) 0.0496(16) 0.0276(12) -0.0043(12) 0.0122(11) -0.0069(13)
C18 0.0315(12) 0.0296(13) 0.0345(13) 0.0021(10) 0.0059(10) -0.0030(10)
C19 0.0400(15) 0.0391(15) 0.0379(14) -0.0064(12) 0.0065(11) -0.0111(12)
C20 0.0317(14) 0.0429(16) 0.0585(18) -0.0079(14) 0.0042(13) -0.0096(12)
C21 0.0295(13) 0.0409(16) 0.0652(19) 0.0018(14) 0.0204(13) -0.0050(12)
C22 0.0425(16) 0.0552(19) 0.0398(15) 0.0082(14) 0.0189(12) -0.0018(14)
C23 0.0377(14) 0.0583(19) 0.0324(13) 0.0022(13) 0.0072(11) -0.0101(13)
C24 0.0302(11) 0.0200(11) 0.0216(10) -0.0018(9) 0.0018(9) 0.0017(9)
C25 0.0267(11) 0.0208(11) 0.0173(9) 0.0005(8) 0.0064(8) 0.0005(8)

loop_
_atom_type_symbol
_atom_type_description
_atom_type_scat_dispersion_real
_atom_type_scat_dispersion_imag
_atom_type_scat_source
C C 0.0033 0.0016 'International Tables Vol C Tables 4.2.6.8 and 6.1.1.4'
H H 0.0000 0.0000 'International Tables Vol C Tables 4.2.6.8 and 6.1.1.4'
P P 0.1023 0.0942 'International Tables Vol C Tables 4.2.6.8 and 6.1.1.4'
Fe Fe 0.3463 0.8444 'International Tables Vol C Tables 4.2.6.8 and 6.1.1.4'
O O 0.0106 0.0060 'International Tables Vol C Tables 4.2.6.8 and 6.1.1.4'
N N 0.0061 0.0033 'International Tables Vol C Tables 4.2.6.8 and 6.1.1.4'

loop_
_geom_angle_atom_site_label_1
_geom_angle_atom_site_label_2
_geom_angle_atom_site_label_3
_geom_angle
C5 Fe C6 107.26(10)
C5 Fe C1 41.90(10)
C6 Fe C1 130.26(10)
C5 Fe C4 40.93(11)
C6 Fe C4 116.09(10)
C1 Fe C4 69.10(10)
C5 Fe C7 117.65(10)
C6 Fe C7 41.29(8)
C1 Fe C7 109.16(10)
C4 Fe C7 150.53(11)
C5 Fe C10 127.99(10)
C6 Fe C10 40.91(9)
C1 Fe C10 168.42(11)
C4 Fe C10 106.64(10)
C7 Fe C10 68.91(9)
C5 Fe C2 68.94(11)
C6 Fe C2 169.38(10)
C1 Fe C2 40.46(11)
C4 Fe C2 68.04(11)
C7 Fe C2 130.74(10)
C10 Fe C2 149.18(11)
C5 Fe C8 151.33(11)
C6 Fe C8 68.65(9)
C1 Fe C8 117.96(10)
C4 Fe C8 167.12(12)
C7 Fe C8 40.37(10)
C10 Fe C8 68.50(10)
C2 Fe C8 109.60(10)
C5 Fe C9 166.59(11)
C6 Fe C9 68.52(9)
C1 Fe C9 150.26(10)
C4 Fe C9 128.29(11)
C7 Fe C9 68.22(10)
C10 Fe C9 40.67(9)
C2 Fe C9 117.46(11)
C8 Fe C9 40.48(10)
C5 Fe C3 68.59(12)
C6 Fe C3 148.77(10)
C1 Fe C3 68.37(11)
C4 Fe C3 40.27(12)
C7 Fe C3 168.50(11)
C10 Fe C3 115.85(11)
C2 Fe C3 40.29(11)
C8 Fe C3 129.89(12)
C9 Fe C3 107.99(12)
C1 P C18 102.40(12)
C1 P C12 104.45(12)
C18 P C12 98.63(12)
C11 N1 C24 119.64(18)
C11 N1 H1N 120.8
C24 N1 H1N 118.1
C25 N2 H2N 121.0
C25 N2 H3N 120.2
H2N N2 H3N 118.0
C2 C1 C5 107.1(2)
C2 C1 P 132.0(2)
C5 C1 P 120.9(2)
C2 C1 Fe 70.06(14)
C5 C1 Fe 68.69(13)
P C1 Fe 125.14(13)
C1 C2 C3 109.1(2)
C1 C2 Fe 69.49(14)
C3 C2 Fe 70.32(15)
C1 C2 H2 125.5
C3 C2 H2 125.5
Fe C2 H2 126.3
C4 C3 C2 108.1(3)
C4 C3 Fe 69.22(15)
C2 C3 Fe 69.39(15)
C4 C3 H3 126.0
C2 C3 H3 126.0
Fe C3 H3 127.0
C3 C4 C5 108.7(2)
C3 C4 Fe 70.51(15)
C5 C4 Fe 69.06(14)
C3 C4 H4 125.7
C5 C4 H4 125.7
Fe C4 H4 126.4
C4 C5 C1 107.0(2)
C4 C5 Fe 70.02(15)
C1 C5 Fe 69.41(14)
C4 C5 H5 126.5
C1 C5 H5 126.5
Fe C5 H5 125.7
C10 C6 C7 107.8(2)
C10 C6 C11 129.82(19)
C7 C6 C11 122.2(2)
C10 C6 Fe 69.95(13)
C7 C6 Fe 69.74(13)
C11 C6 Fe 121.92(15)
C8 C7 C6 107.9(2)
C8 C7 Fe 70.34(14)
C6 C7 Fe 68.96(13)
C8 C7 H7 126.0
C6 C7 H7 126.0
Fe C7 H7 126.2
C7 C8 C9 108.3(2)
C7 C8 Fe 69.29(13)
C9 C8 Fe 69.82(14)
C7 C8 H8 125.9
C9 C8 H8 125.9
Fe C8 H8 126.6
C8 C9 C10 108.2(2)
C8 C9 Fe 69.71(14)
C10 C9 Fe 69.10(13)
C8 C9 H9 125.9
C10 C9 H9 125.9
Fe C9 H9 126.9
C6 C10 C9 107.8(2)
C6 C10 Fe 69.15(12)
C9 C10 Fe 70.23(13)
C6 C10 H10 126.1
C9 C10 H10 126.1
Fe C10 H10 126.1
O1 C11 N1 122.1(2)
O1 C11 C6 120.48(19)
N1 C11 C6 117.40(19)
C13 C12 C17 119.7(3)
C13 C12 P 123.9(2)
C17 C12 P 116.4(2)
C12 C13 C14 119.8(3)
C12 C13 H13 120.1
C14 C13 H13 120.1
C13 C14 C15 119.9(3)
C13 C14 H14 120.0
C15 C14 H14 120.0
C16 C15 C14 120.9(3)
C16 C15 H15 119.6
C14 C15 H15 119.6
C15 C16 C17 119.2(3)
C15 C16 H16 120.4
C17 C16 H16 120.4
C16 C17 C12 120.5(3)
C16 C17 H17 119.8
C12 C17 H17 119.8
C23 C18 C19 117.8(2)
C23 C18 P 116.9(2)
C19 C18 P 125.1(2)
C20 C19 C18 120.3(3)
C20 C19 H19 119.9
C18 C19 H19 119.9
C21 C20 C19 120.4(3)
C21 C20 H20 119.8
C19 C20 H20 119.8
C22 C21 C20 119.8(2)
C22 C21 H21 120.1
C20 C21 H21 120.1
C21 C22 C23 120.3(3)
C21 C22 H22 119.8
C23 C22 H22 119.8
C22 C23 C18 121.3(3)
C22 C23 H23 119.4
C18 C23 H23 119.4
N1 C24 C25 113.84(18)
N1 C24 H24A 108.8
C25 C24 H24A 108.8
N1 C24 H24B 108.8
C25 C24 H24B 108.8
H24A C24 H24B 107.7
O2 C25 N2 122.6(2)
O2 C25 C24 122.1(2)
N2 C25 C24 115.17(19)

loop_
_geom_bond_atom_site_label_1
_geom_bond_atom_site_label_2
_geom_bond_distance
Fe C5 2.028(3)
Fe C6 2.031(2)
Fe C1 2.038(2)
Fe C4 2.041(3)
Fe C7 2.041(2)
Fe C10 2.041(2)
Fe C2 2.045(3)
Fe C8 2.055(2)
Fe C9 2.056(2)
Fe C3 2.057(3)
P C1 1.826(3)
P C18 1.838(3)
P C12 1.845(3)
O1 C11 1.229(3)
O2 C25 1.243(3)
N1 C11 1.353(3)
N1 C24 1.451(3)
N1 H1N 0.9077
N2 C25 1.321(3)
N2 H2N 0.8534
N2 H3N 0.8560
C1 C2 1.412(4)
C1 C5 1.454(4)
C2 C3 1.413(4)
C2 H2 0.9300
C3 C4 1.411(4)
C3 H3 0.9300
C4 C5 1.423(4)
C4 H4 0.9300
C5 H5 0.9300
C6 C10 1.423(3)
C6 C7 1.436(3)
C6 C11 1.480(3)
C7 C8 1.413(4)
C7 H7 0.9300
C8 C9 1.422(4)
C8 H8 0.9300
C9 C10 1.424(3)
C9 H9 0.9300
C10 H10 0.9300
C12 C13 1.374(4)
C12 C17 1.401(4)
C13 C14 1.391(4)
C13 H13 0.9300
C14 C15 1.395(5)
C14 H14 0.9300
C15 C16 1.363(5)
C15 H15 0.9300
C16 C17 1.392(4)
C16 H16 0.9300
C17 H17 0.9300
C18 C23 1.393(4)
C18 C19 1.396(4)
C19 C20 1.393(4)
C19 H19 0.9300
C20 C21 1.376(4)
C20 H20 0.9300
C21 C22 1.368(5)
C21 H21 0.9300
C22 C23 1.379(4)
C22 H22 0.9300
C23 H23 0.9300
C24 C25 1.522(3)
C24 H24A 0.9700
C24 H24B 0.9700
